data_2204035
loop_
_publ_author_name
'Ziemer, Burkhard'
'Mahrwald, Rainer'

_publ_section_title
;
 1.2.5.6-Di-O-isopropylidene-3-O-methylsulfonyl-
 \a-D-glucofuranose
;
_journal_issue 8
_journal_name_full 'Acta Crystallographica, Section E'
_journal_page_first o1342
_journal_page_last o1343
_journal_paper_doi 10.1107/S1600536804013455
_journal_volume 60
_journal_year 2004
_chemical_formula_moiety 'C13 H22 O8 S'
_chemical_formula_sum 'C13 H22 O8 S'
_chemical_formula_weight 338.37
_chemical_melting_point 355.0(10)
_chemical_name_systematic
;
 1.2.5.6-Di-O-isopropylidene-3-O-methylsulfonyl-\a-D-glucofuranose
;
_space_group_IT_number 19
_symmetry_cell_setting orthorhombic
_symmetry_space_group_name_Hall 'P 2ac 2ab'
_symmetry_space_group_name_H-M 'P 21 21 21'
_atom_sites_solution_hydrogens geom
_atom_sites_solution_primary direct
_atom_sites_solution_secondary difmap
_audit_creation_method SHELXL-97
_cell_angle_alpha 90.00
_cell_angle_beta 90.00
_cell_angle_gamma 90.00
_cell_formula_units_Z 4
_cell_length_a 8.866(3)
_cell_length_b 9.2962(16)
_cell_length_c 19.361(3)
_cell_measurement_reflns_used 5000
_cell_measurement_temperature 150(2)
_cell_measurement_theta_max 25.0
_cell_measurement_theta_min 2.5
_cell_volume 1595.8(7)
_computing_cell_refinement IPDS
_computing_data_collection 'IPDS (Stoe & Cie, 1997)'
_computing_data_reduction IPDS
_computing_molecular_graphics 'DIAMOND (Brandenburg, 1999)'
_computing_publication_material SHELXL97
_computing_structure_refinement 'SHELXL97 (Sheldrick, 1997)'
_computing_structure_solution 'SHELXS97 (Sheldrick, 1997)'
_diffrn_ambient_temperature 150(2)
_diffrn_detector_area_resol_mean 6.667
_diffrn_measured_fraction_theta_full 0.970
_diffrn_measured_fraction_theta_max 0.970
_diffrn_measurement_device 'Stoe IPDS diffractometer'
_diffrn_measurement_method \f
_diffrn_radiation_monochromator 'planar graphite'
_diffrn_radiation_source 'fine-focus sealed X-ray tube'
_diffrn_radiation_type MoK\a
_diffrn_radiation_wavelength 0.71073
_diffrn_reflns_av_R_equivalents 0.0863
_diffrn_reflns_av_sigmaI/netI 0.0768
_diffrn_reflns_limit_h_max 10
_diffrn_reflns_limit_h_min -10
_diffrn_reflns_limit_k_max 8
_diffrn_reflns_limit_k_min -11
_diffrn_reflns_limit_l_max 23
_diffrn_reflns_limit_l_min -19
_diffrn_reflns_number 6444
_diffrn_reflns_theta_full 25.25
_diffrn_reflns_theta_max 25.25
_diffrn_reflns_theta_min 2.53
_diffrn_standards_decay_% 0
_diffrn_standards_interval_count 0
_diffrn_standards_interval_time 0
_diffrn_standards_number 0
_exptl_absorpt_coefficient_mu 0.239
_exptl_absorpt_correction_type none
_exptl_crystal_colour white
_exptl_crystal_density_diffrn 1.408
_exptl_crystal_density_method none
_exptl_crystal_description block
_exptl_crystal_F_000 720
_exptl_crystal_size_max 0.48
_exptl_crystal_size_mid 0.40
_exptl_crystal_size_min 0.20
_refine_diff_density_max 0.227
_refine_diff_density_min -0.426
_refine_ls_abs_structure_details 'Flack H D (1983), Acta Cryst. A39, 876-881'
_refine_ls_abs_structure_Flack -0.03(10)
_refine_ls_extinction_coef 0.010(2)
_refine_ls_extinction_expression Fc^*^=kFc[1+0.001xFc^2^\l^3^/sin(2\q)]^-1/4^
_refine_ls_extinction_method SHELXL
_refine_ls_goodness_of_fit_ref 0.933
_refine_ls_hydrogen_treatment constr
_refine_ls_matrix_type full
_refine_ls_number_parameters 209
_refine_ls_number_reflns 2686
_refine_ls_number_restraints 0
_refine_ls_restrained_S_all 0.933
_refine_ls_R_factor_all 0.0491
_refine_ls_R_factor_gt 0.0390
_refine_ls_shift/su_max 0.005
_refine_ls_shift/su_mean 0.001
_refine_ls_structure_factor_coef Fsqd
_refine_ls_weighting_details 'calc w = 1/[\s^2^(Fo^2^)+(0.0459P)^2^] where P = (Fo^2^+2Fc^2^)/3'
_refine_ls_weighting_scheme calc
_refine_ls_wR_factor_gt 0.0876
_refine_ls_wR_factor_ref 0.0901
_reflns_number_gt 2236
_reflns_number_total 2686
_reflns_threshold_expression I>2\s(I)
_cod_data_source_file hg6051.cif
_cod_database_code 2204035

loop_
_symmetry_equiv_pos_as_xyz
'x, y, z'
'-x+1/2, -y, z+1/2'
'x+1/2, -y+1/2, -z'
'-x, y+1/2, -z+1/2'

loop_
_atom_site_label
_atom_site_fract_x
_atom_site_fract_y
_atom_site_fract_z
_atom_site_U_iso_or_equiv
_atom_site_adp_type
_atom_site_calc_flag
_atom_site_refinement_flags
_atom_site_occupancy
_atom_site_type_symbol
C1 0.3896(3) 0.1403(3) 0.23268(14) 0.0162(6) Uani d . 1 C
H1 0.3243 0.2279 0.2303 0.019 Uiso calc R 1 H
C2 0.5182(3) 0.1668(3) 0.28368(14) 0.0172(6) Uani d . 1 C
H2 0.5628 0.2651 0.2789 0.026(9) Uiso calc R 1 H
C3 0.4396(3) 0.1454(4) 0.35284(15) 0.0177(6) Uani d . 1 C
H3 0.5082 0.1069 0.3894 0.010(7) Uiso calc R 1 H
C4 0.2208(3) 0.2415(3) 0.39829(15) 0.0193(6) Uani d . 1 C
C5 0.3071(3) 0.0434(3) 0.33604(14) 0.0186(6) Uani d . 1 C
H5 0.3178 -0.0505 0.3607 0.011(7) Uiso calc R 1 H
C6 0.4290(3) 0.0925(4) 0.16034(14) 0.0196(7) Uani d . 1 C
H6 0.4934 0.0042 0.1616 0.015(7) Uiso calc R 1 H
C7 0.2869(3) 0.0664(4) 0.11592(14) 0.0261(7) Uani d . 1 C
H7A 0.2741 -0.0374 0.1060 0.031 Uiso calc R 1 H
H7B 0.1955 0.1021 0.1398 0.031 Uiso calc R 1 H
C8 0.4667(3) 0.1935(4) 0.05373(15) 0.0205(7) Uani d . 1 C
C9 0.5659(3) 0.0832(4) 0.01820(17) 0.0294(7) Uani d . 1 C
H9A 0.6706 0.1172 0.0180 0.035 Uiso calc R 1 H
H9B 0.5314 0.0696 -0.0294 0.035 Uiso calc R 1 H
H9C 0.5600 -0.0084 0.0431 0.035 Uiso calc R 1 H
C10 0.4739(3) 0.3396(4) 0.02064(17) 0.0263(7) Uani d . 1 C
H10A 0.4070 0.4058 0.0454 0.032 Uiso calc R 1 H
H10B 0.4418 0.3325 -0.0277 0.032 Uiso calc R 1 H
H10C 0.5777 0.3758 0.0226 0.032 Uiso calc R 1 H
C11 0.8813(3) 0.1886(4) 0.24291(18) 0.0283(7) Uani d . 1 C
H11A 0.8693 0.1480 0.1965 0.034 Uiso calc R 1 H
H11B 0.9889 0.1979 0.2536 0.034 Uiso calc R 1 H
H11C 0.8336 0.2837 0.2447 0.034 Uiso calc R 1 H
C12 0.1165(3) 0.3639(4) 0.38226(18) 0.0286(7) Uani d . 1 C
H12A 0.1178 0.3828 0.3325 0.034 Uiso calc R 1 H
H12B 0.1498 0.4500 0.4071 0.034 Uiso calc R 1 H
H12C 0.0139 0.3388 0.3967 0.034 Uiso calc R 1 H
C13 0.2290(3) 0.2040(4) 0.47382(17) 0.0288(7) Uani d . 1 C
H13A 0.1300 0.1708 0.4897 0.035 Uiso calc R 1 H
H13B 0.2589 0.2892 0.5003 0.035 Uiso calc R 1 H
H13C 0.3036 0.1275 0.4807 0.035 Uiso calc R 1 H
O1 0.36905(19) 0.2773(2) 0.37190(11) 0.0197(5) Uani d . 1 O
O2 0.17704(19) 0.1184(2) 0.35810(11) 0.0231(5) Uani d . 1 O
O3 0.3061(2) 0.0241(2) 0.26381(10) 0.0208(5) Uani d . 1 O
O4 0.31308(19) 0.1447(3) 0.05423(10) 0.0258(5) Uani d . 1 O
O5 0.50549(19) 0.2067(2) 0.12545(10) 0.0210(5) Uani d . 1 O
O6 0.62951(18) 0.0529(2) 0.27332(10) 0.0193(5) Uani d . 1 O
O7 0.8601(2) -0.0646(3) 0.29966(12) 0.0293(5) Uani d . 1 O
O8 0.7867(2) 0.1481(3) 0.36831(11) 0.0278(5) Uani d . 1 O
S 0.79571(7) 0.07493(8) 0.30346(4) 0.01918(19) Uani d . 1 S

loop_
_atom_site_aniso_label
_atom_site_aniso_U_11
_atom_site_aniso_U_22
_atom_site_aniso_U_33
_atom_site_aniso_U_12
_atom_site_aniso_U_13
_atom_site_aniso_U_23
C1 0.0147(12) 0.0147(14) 0.0192(15) -0.0019(10) -0.0014(10) -0.0020(13)
C2 0.0145(11) 0.0161(16) 0.0212(15) 0.0015(10) -0.0009(10) -0.0035(13)
C3 0.0184(12) 0.0185(16) 0.0162(15) -0.0011(12) -0.0036(10) 0.0000(14)
C4 0.0136(12) 0.0227(16) 0.0217(15) -0.0045(12) 0.0056(11) -0.0005(13)
C5 0.0213(12) 0.0178(16) 0.0168(14) 0.0013(13) 0.0028(11) -0.0007(12)
C6 0.0178(12) 0.0237(17) 0.0175(15) -0.0035(11) -0.0015(10) -0.0037(14)
C7 0.0230(13) 0.0385(18) 0.0168(14) -0.0135(15) -0.0032(11) -0.0021(15)
C8 0.0127(12) 0.0281(18) 0.0208(16) -0.0036(11) -0.0005(10) -0.0012(14)
C9 0.0282(14) 0.0322(19) 0.0276(18) 0.0021(14) 0.0060(12) -0.0011(18)
C10 0.0244(13) 0.0270(18) 0.0276(17) 0.0015(13) 0.0015(12) 0.0030(15)
C11 0.0235(14) 0.0283(19) 0.0331(19) -0.0012(13) 0.0045(12) -0.0009(16)
C12 0.0253(13) 0.0296(18) 0.0310(18) 0.0048(14) -0.0002(13) -0.0062(16)
C13 0.0296(15) 0.0322(19) 0.0246(17) -0.0052(13) 0.0071(12) -0.0017(16)
O1 0.0174(8) 0.0205(11) 0.0211(11) -0.0043(8) 0.0067(8) -0.0031(10)
O2 0.0172(9) 0.0260(12) 0.0260(11) -0.0046(8) 0.0036(8) -0.0092(10)
O3 0.0204(9) 0.0234(11) 0.0186(11) -0.0068(9) 0.0012(8) -0.0035(9)
O4 0.0143(8) 0.0364(13) 0.0266(12) -0.0054(9) -0.0054(8) 0.0053(10)
O5 0.0180(9) 0.0283(12) 0.0166(10) -0.0064(8) -0.0014(7) 0.0023(10)
O6 0.0125(8) 0.0221(11) 0.0234(10) -0.0001(8) -0.0026(7) -0.0059(10)
O7 0.0212(8) 0.0285(12) 0.0380(13) 0.0034(9) -0.0032(9) 0.0009(13)
O8 0.0192(8) 0.0398(13) 0.0243(11) 0.0009(10) -0.0032(8) -0.0086(11)
S 0.0141(3) 0.0223(4) 0.0211(4) 0.0011(3) -0.0019(3) -0.0020(3)

loop_
_atom_type_symbol
_atom_type_description
_atom_type_scat_dispersion_real
_atom_type_scat_dispersion_imag
_atom_type_scat_source
C C 0.0033 0.0016 'International Tables Vol C Tables 4.2.6.8 and 6.1.1.4'
H H 0.0000 0.0000 'International Tables Vol C Tables 4.2.6.8 and 6.1.1.4'
O O 0.0106 0.0060 'International Tables Vol C Tables 4.2.6.8 and 6.1.1.4'
S S 0.1246 0.1234 'International Tables Vol C Tables 4.2.6.8 and 6.1.1.4'

loop_
_geom_angle_atom_site_label_1
_geom_angle_atom_site_label_2
_geom_angle_atom_site_label_3
_geom_angle
O3 C1 C6 106.6(2)
O3 C1 C2 103.5(2)
C6 C1 C2 118.3(2)
O3 C1 H1 109.3
C6 C1 H1 109.3
C2 C1 H1 109.3
O6 C2 C3 109.6(2)
O6 C2 C1 107.4(2)
C3 C2 C1 101.9(2)
O6 C2 H2 112.5
C3 C2 H2 112.5
C1 C2 H2 112.5
O1 C3 C2 108.4(2)
O1 C3 C5 104.4(2)
C2 C3 C5 104.1(2)
O1 C3 H3 113.1
C2 C3 H3 113.1
C5 C3 H3 113.1
O2 C4 O1 103.7(2)
O2 C4 C12 109.0(2)
O1 C4 C12 108.2(2)
O2 C4 C13 110.8(3)
O1 C4 C13 110.6(2)
C12 C4 C13 114.0(3)
O3 C5 O2 110.9(2)
O3 C5 C3 107.0(2)
O2 C5 C3 104.7(2)
O3 C5 H5 111.3
O2 C5 H5 111.3
C3 C5 H5 111.3
O5 C6 C1 109.2(2)
O5 C6 C7 103.9(2)
C1 C6 C7 112.0(2)
O5 C6 H6 110.5
C1 C6 H6 110.5
C7 C6 H6 110.5
O4 C7 C6 104.8(2)
O4 C7 H7A 110.8
C6 C7 H7A 110.8
O4 C7 H7B 110.8
C6 C7 H7B 110.8
H7A C7 H7B 108.9
O5 C8 O4 104.3(2)
O5 C8 C10 109.0(3)
O4 C8 C10 109.2(2)
O5 C8 C9 110.9(2)
O4 C8 C9 109.9(3)
C10 C8 C9 113.1(3)
C8 C9 H9A 109.5
C8 C9 H9B 109.5
H9A C9 H9B 109.5
C8 C9 H9C 109.5
H9A C9 H9C 109.5
H9B C9 H9C 109.5
C8 C10 H10A 109.5
C8 C10 H10B 109.5
H10A C10 H10B 109.5
C8 C10 H10C 109.5
H10A C10 H10C 109.5
H10B C10 H10C 109.5
S C11 H11A 109.5
S C11 H11B 109.5
H11A C11 H11B 109.5
S C11 H11C 109.5
H11A C11 H11C 109.5
H11B C11 H11C 109.5
C4 C12 H12A 109.5
C4 C12 H12B 109.5
H12A C12 H12B 109.5
C4 C12 H12C 109.5
H12A C12 H12C 109.5
H12B C12 H12C 109.5
C4 C13 H13A 109.5
C4 C13 H13B 109.5
H13A C13 H13B 109.5
C4 C13 H13C 109.5
H13A C13 H13C 109.5
H13B C13 H13C 109.5
C3 O1 C4 107.0(2)
C5 O2 C4 109.64(19)
C5 O3 C1 108.4(2)
C7 O4 C8 108.9(2)
C6 O5 C8 106.3(2)
C2 O6 S 118.66(17)
O7 S O8 120.19(14)
O7 S O6 103.55(12)
O8 S O6 109.27(11)
O7 S C11 110.05(15)
O8 S C11 108.94(16)
O6 S C11 103.46(13)

loop_
_geom_bond_atom_site_label_1
_geom_bond_atom_site_label_2
_geom_bond_distance
C1 O3 1.442(3)
C1 C6 1.510(4)
C1 C2 1.528(4)
C1 H1 1.0000
C2 O6 1.462(3)
C2 C3 1.522(4)
C2 H2 1.0000
C3 O1 1.425(4)
C3 C5 1.544(4)
C3 H3 1.0000
C4 O2 1.437(4)
C4 O1 1.449(3)
C4 C12 1.498(4)
C4 C13 1.505(4)
C5 O3 1.410(3)
C5 O2 1.414(3)
C5 H5 1.0000
C6 O5 1.429(4)
C6 C7 1.545(3)
C6 H6 1.0000
C7 O4 1.418(4)
C7 H7A 0.9900
C7 H7B 0.9900
C8 O5 1.436(4)
C8 O4 1.436(3)
C8 C10 1.503(5)
C8 C9 1.516(4)
C9 H9A 0.9800
C9 H9B 0.9800
C9 H9C 0.9800
C10 H10A 0.9800
C10 H10B 0.9800
C10 H10C 0.9800
C11 S 1.752(3)
C11 H11A 0.9800
C11 H11B 0.9800
C11 H11C 0.9800
C12 H12A 0.9800
C12 H12B 0.9800
C12 H12C 0.9800
C13 H13A 0.9800
C13 H13B 0.9800
C13 H13C 0.9800
O6 S 1.5982(17)
O7 S 1.419(2)
O8 S 1.430(2)

loop_
_geom_torsion_atom_site_label_1
_geom_torsion_atom_site_label_2
_geom_torsion_atom_site_label_3
_geom_torsion_atom_site_label_4
_geom_torsion
O3 C1 C2 O6 77.0(2)
C6 C1 C2 O6 -40.6(3)
O3 C1 C2 C3 -38.1(3)
C6 C1 C2 C3 -155.7(3)
O6 C2 C3 O1 161.88(19)
C1 C2 C3 O1 -84.6(3)
O6 C2 C3 C5 -87.4(2)
C1 C2 C3 C5 26.1(3)
O1 C3 C5 O3 108.3(2)
C2 C3 C5 O3 -5.3(3)
O1 C3 C5 O2 -9.5(3)
C2 C3 C5 O2 -123.1(2)
O3 C1 C6 O5 177.01(19)
C2 C1 C6 O5 -67.0(3)
O3 C1 C6 C7 62.5(3)
C2 C1 C6 C7 178.4(3)
O5 C6 C7 O4 11.9(3)
C1 C6 C7 O4 129.7(3)
C2 C3 O1 C4 136.9(2)
C5 C3 O1 C4 26.4(3)
O2 C4 O1 C3 -33.4(3)
C12 C4 O1 C3 -149.1(2)
C13 C4 O1 C3 85.4(3)
O3 C5 O2 C4 -126.2(2)
C3 C5 O2 C4 -11.2(3)
O1 C4 O2 C5 27.3(3)
C12 C4 O2 C5 142.4(2)
C13 C4 O2 C5 -91.3(3)
O2 C5 O3 C1 94.1(2)
C3 C5 O3 C1 -19.6(3)
C6 C1 O3 C5 162.1(2)
C2 C1 O3 C5 36.6(3)
C6 C7 O4 C8 9.6(3)
O5 C8 O4 C7 -27.7(3)
C10 C8 O4 C7 -144.1(3)
C9 C8 O4 C7 91.3(3)
C1 C6 O5 C8 -148.7(2)
C7 C6 O5 C8 -29.0(3)
O4 C8 O5 C6 35.5(3)
C10 C8 O5 C6 152.0(2)
C9 C8 O5 C6 -82.8(3)
C3 C2 O6 S -87.0(2)
C1 C2 O6 S 163.10(17)
C2 O6 S O7 166.3(2)
C2 O6 S O8 37.0(2)
C2 O6 S C11 -78.9(2)

loop_
_cod_related_entry_id
_cod_related_entry_database
_cod_related_entry_code
1 ChemSpider 71846
